data_4084444
loop_
_publ_author_name
'Athukorala Arachchige, Kasun S.'
'Diamond, Louise M.'
'Knight, Fergus R.'
'Lechner, Marie-Luise'
'Slawin, Alexandra M. Z.'
'Woollins, J. Derek'

_publ_section_title
;
 Synthetic, Structural, and Spectroscopic Studies of Sterically Crowded
 Tin--Chalcogen Acenaphthenes
;
_journal_issue 21
_journal_name_full Organometallics
_journal_page_first 6089
_journal_paper_doi 10.1021/om500755w
_journal_volume 33
_journal_year 2014
_chemical_formula_moiety 'C14 H13 Br S'
_chemical_formula_sum 'C14 H13 Br S'
_chemical_formula_weight 293.22
_space_group_IT_number 15
_symmetry_cell_setting monoclinic
_symmetry_Int_Tables_number 15
_symmetry_space_group_name_Hall '-C 2yc'
_symmetry_space_group_name_H-M 'C 1 2/c 1'
_atom_sites_solution_hydrogens geom
_atom_sites_solution_primary direct
_atom_sites_solution_secondary difmap
_cell_angle_alpha 90.0000
_cell_angle_beta 99.008(15)
_cell_angle_gamma 90.0000
_cell_formula_units_Z 8
_cell_length_a 15.932(10)
_cell_length_b 7.746(5)
_cell_length_c 18.895(11)
_cell_measurement_reflns_used 4361
_cell_measurement_temperature 125
_cell_measurement_theta_max 26.37
_cell_measurement_theta_min 2.18
_cell_volume 2303(2)
_computing_cell_refinement 'CrystalClear-SM Expert 2.0 r5'
_computing_data_collection 'CrystalClear-SM Expert 2.0 r5 (Rigaku, 2010)'
_computing_data_reduction 'CrystalClear-SM Expert 2.0 r5'
_computing_molecular_graphics 'CrystalStructure 4.0'
_computing_publication_material 'CrystalStructure 4.0 (Rigaku, 2010)'
_computing_structure_refinement 'SHELXL97 (Sheldrick, 2008)'
_computing_structure_solution 'SHELXS97 (Sheldrick, 2008)'
_diffrn_ambient_temperature 125
_diffrn_detector_area_resol_mean 29.257
_diffrn_measured_fraction_theta_full 0.983
_diffrn_measured_fraction_theta_max 0.983
_diffrn_measurement_device_type 'Rigaku Saturn70'
_diffrn_measurement_method \w
_diffrn_radiation_type 'Mo K\a'
_diffrn_radiation_wavelength 0.71075
_diffrn_reflns_av_R_equivalents 0.1005
_diffrn_reflns_limit_h_max 19
_diffrn_reflns_limit_h_min -18
_diffrn_reflns_limit_k_max 9
_diffrn_reflns_limit_k_min -9
_diffrn_reflns_limit_l_max 23
_diffrn_reflns_limit_l_min -23
_diffrn_reflns_number 8750
_diffrn_reflns_theta_full 26.36
_diffrn_reflns_theta_max 26.36
_diffrn_standards_number 0
_exptl_absorpt_coefficient_mu 3.728
_exptl_absorpt_correction_T_max 0.928
_exptl_absorpt_correction_T_min 0.667
_exptl_absorpt_correction_type multi-scan
_exptl_absorpt_process_details 'REQAB (Rigaku, 1998)'
_exptl_crystal_colour colorless
_exptl_crystal_density_diffrn 1.691
_exptl_crystal_density_method 'not measured'
_exptl_crystal_description platelet
_exptl_crystal_F_000 1184.00
_exptl_crystal_size_max 0.180
_exptl_crystal_size_mid 0.060
_exptl_crystal_size_min 0.020
_refine_diff_density_max 0.820
_refine_diff_density_min -0.970
_refine_ls_extinction_method none
_refine_ls_goodness_of_fit_ref 1.215
_refine_ls_hydrogen_treatment constr
_refine_ls_number_parameters 145
_refine_ls_number_reflns 2315
_refine_ls_number_restraints 0
_refine_ls_R_factor_gt 0.0656
_refine_ls_shift/su_max 0.000
_refine_ls_structure_factor_coef Fsqd
_refine_ls_weighting_details 'w = 1/[\s^2^(Fo^2^)+(0.0902P)^2^+6.7857P] where P=(Fo^2^+2Fc^2^)/3'
_refine_ls_weighting_scheme calc
_refine_ls_wR_factor_ref 0.1962
_reflns_number_gt 2033
_reflns_number_total 2315
_reflns_threshold_expression F^2^>2.0\s(F^2^)
_cod_data_source_file om500755w_si_002.cif
_cod_data_source_block 15
_cod_depositor_comments 'Adding full bibliography for 4084433--4084444.cif.'
_cod_original_cell_volume 2303(3)
_cod_database_code 4084444

loop_
_symmetry_equiv_pos_site_id
_symmetry_equiv_pos_as_xyz
1 +X,+Y,+Z
2 -X,+Y,1/2-Z
3 -X,-Y,-Z
4 +X,-Y,1/2+Z
5 1/2+X,1/2+Y,+Z
6 1/2-X,1/2+Y,1/2-Z
7 1/2-X,1/2-Y,-Z
8 1/2+X,1/2-Y,1/2+Z

loop_
_atom_site_label
_atom_site_type_symbol
_atom_site_fract_x
_atom_site_fract_y
_atom_site_fract_z
_atom_site_U_iso_or_equiv
_atom_site_adp_type
_atom_site_occupancy
_atom_site_symmetry_multiplicity
_atom_site_calc_flag
_atom_site_refinement_flags
Br1 Br 0.41937(4) 0.21535(8) 0.66359(3) 0.0320(3) Uani 1.0 8 d .
S1 S 0.60713(10) 0.08786(18) 0.66306(7) 0.0267(4) Uani 1.0 8 d .
C1 C 0.5873(4) 0.1502(8) 0.5704(3) 0.0288(13) Uani 1.0 8 d .
C2 C 0.6504(4) 0.1238(8) 0.5289(4) 0.0282(13) Uani 1.0 8 d .
C3 C 0.6411(5) 0.1684(8) 0.4554(4) 0.0307(13) Uani 1.0 8 d .
C4 C 0.5673(5) 0.2384(8) 0.4224(4) 0.0276(14) Uani 1.0 8 d .
C5 C 0.5011(4) 0.2686(7) 0.4642(3) 0.0238(12) Uani 1.0 8 d .
C6 C 0.4298(4) 0.3429(8) 0.4220(3) 0.0272(13) Uani 1.0 8 d .
C7 C 0.3590(5) 0.3790(8) 0.4532(4) 0.0313(14) Uani 1.0 8 d .
C8 C 0.3622(4) 0.3345(8) 0.5262(4) 0.0282(13) Uani 1.0 8 d .
C9 C 0.4323(4) 0.2632(8) 0.5667(4) 0.0255(13) Uani 1.0 8 d .
C10 C 0.5077(4) 0.2239(7) 0.5377(4) 0.0247(13) Uani 1.0 8 d .
C11 C 0.5373(5) 0.2984(8) 0.3466(4) 0.0347(15) Uani 1.0 8 d .
C12 C 0.4487(5) 0.3741(9) 0.3464(4) 0.0332(14) Uani 1.0 8 d .
C13 C 0.7136(4) 0.0006(9) 0.6770(4) 0.0341(14) Uani 1.0 8 d .
C14 C 0.7372(5) -0.0493(10) 0.7552(4) 0.0392(16) Uani 1.0 8 d .
H2 H 0.7024 0.0734 0.5507 0.0338 Uiso 1.0 8 calc R
H3 H 0.6865 0.1493 0.4293 0.0368 Uiso 1.0 8 calc R
H7 H 0.3101 0.4316 0.4266 0.0376 Uiso 1.0 8 calc R
H8 H 0.3134 0.3550 0.5481 0.0338 Uiso 1.0 8 calc R
H11A H 0.5350 0.2003 0.3127 0.0417 Uiso 1.0 8 calc R
H11B H 0.5763 0.3872 0.3324 0.0417 Uiso 1.0 8 calc R
H12A H 0.4480 0.4991 0.3354 0.0399 Uiso 1.0 8 calc R
H12B H 0.4063 0.3151 0.3106 0.0399 Uiso 1.0 8 calc R
H13A H 0.7164 -0.1021 0.6462 0.0409 Uiso 1.0 8 calc R
H13B H 0.7541 0.0878 0.6642 0.0409 Uiso 1.0 8 calc R
H14A H 0.6973 -0.1366 0.7674 0.0471 Uiso 1.0 8 calc R
H14B H 0.7345 0.0530 0.7853 0.0471 Uiso 1.0 8 calc R
H14C H 0.7950 -0.0964 0.7635 0.0471 Uiso 1.0 8 calc R

loop_
_atom_site_aniso_label
_atom_site_aniso_U_11
_atom_site_aniso_U_22
_atom_site_aniso_U_33
_atom_site_aniso_U_12
_atom_site_aniso_U_13
_atom_site_aniso_U_23
Br1 0.0306(5) 0.0369(5) 0.0306(5) 0.0031(3) 0.0111(3) 0.0019(3)
S1 0.0276(9) 0.0294(7) 0.0228(7) 0.0029(6) 0.0031(6) 0.0008(6)
C1 0.028(4) 0.031(3) 0.027(3) -0.003(3) 0.002(3) -0.004(3)
C2 0.021(3) 0.027(3) 0.036(4) 0.001(3) 0.004(3) 0.004(3)
C3 0.029(4) 0.032(3) 0.032(4) -0.003(3) 0.009(3) -0.003(3)
C4 0.032(4) 0.021(3) 0.032(4) -0.001(3) 0.011(3) -0.002(3)
C5 0.024(4) 0.023(3) 0.023(3) -0.002(3) 0.003(3) -0.004(2)
C6 0.032(4) 0.026(3) 0.024(3) -0.000(3) 0.002(3) -0.000(3)
C7 0.029(4) 0.025(3) 0.038(4) 0.005(3) -0.001(3) 0.002(3)
C8 0.023(4) 0.029(3) 0.032(3) 0.000(3) 0.003(3) -0.003(3)
C9 0.023(4) 0.024(3) 0.029(4) 0.001(3) 0.002(3) -0.001(3)
C10 0.024(4) 0.020(3) 0.031(4) -0.006(2) 0.006(3) -0.005(2)
C11 0.041(4) 0.031(3) 0.035(4) 0.000(3) 0.012(3) 0.000(3)
C12 0.034(4) 0.038(4) 0.027(3) -0.002(3) 0.001(3) 0.003(3)
C13 0.027(4) 0.034(3) 0.040(4) 0.002(3) 0.002(3) 0.001(3)
C14 0.030(4) 0.046(4) 0.041(4) 0.003(3) 0.003(3) -0.006(3)

loop_
_atom_type_symbol
_atom_type_description
_atom_type_scat_dispersion_real
_atom_type_scat_dispersion_imag
_atom_type_scat_source
C C 0.0033 0.0016
;
International Tables for Crystallography
(1992, Vol. C, Tables 4.2.6.8 and 6.1.1.4)
;
H H 0.0000 0.0000
;
International Tables for Crystallography
(1992, Vol. C, Table 6.1.1.4)
;
Br Br -0.2901 2.4595
;
International Tables for Crystallography
(1992, Vol. C, Tables 4.2.6.8 and 6.1.1.4)
;
S S 0.1246 0.1234
;
International Tables for Crystallography
(1992, Vol. C, Tables 4.2.6.8 and 6.1.1.4)
;

loop_
_geom_angle_atom_site_label_1
_geom_angle_atom_site_label_2
_geom_angle_atom_site_label_3
_geom_angle
_geom_angle_publ_flag
C1 S1 C13 105.1(3) yes
S1 C1 C2 118.7(5) yes
S1 C1 C10 122.2(5) yes
C2 C1 C10 119.0(6) yes
C1 C2 C3 123.1(6) yes
C2 C3 C4 120.0(7) yes
C3 C4 C5 118.2(6) yes
C3 C4 C11 133.1(7) yes
C5 C4 C11 108.7(6) yes
C4 C5 C6 110.8(6) yes
C4 C5 C10 123.4(6) yes
C6 C5 C10 125.8(6) yes
C5 C6 C7 118.9(6) yes
C5 C6 C12 109.7(6) yes
C7 C6 C12 131.4(6) yes
C6 C7 C8 117.3(6) yes
C7 C8 C9 123.0(7) yes
Br1 C9 C8 114.4(5) yes
Br1 C9 C10 123.3(5) yes
C8 C9 C10 122.3(6) yes
C1 C10 C5 116.2(6) yes
C1 C10 C9 131.2(6) yes
C5 C10 C9 112.6(6) yes
C4 C11 C12 105.9(6) yes
C6 C12 C11 104.8(5) yes
S1 C13 C14 108.7(5) yes
C1 C2 H2 118.439 no
C3 C2 H2 118.456 no
C2 C3 H3 120.019 no
C4 C3 H3 120.009 no
C6 C7 H7 121.336 no
C8 C7 H7 121.328 no
C7 C8 H8 118.505 no
C9 C8 H8 118.497 no
C4 C11 H11A 110.554 no
C4 C11 H11B 110.552 no
C12 C11 H11A 110.563 no
C12 C11 H11B 110.552 no
H11A C11 H11B 108.705 no
C6 C12 H12A 110.803 no
C6 C12 H12B 110.789 no
C11 C12 H12A 110.794 no
C11 C12 H12B 110.788 no
H12A C12 H12B 108.858 no
S1 C13 H13A 109.958 no
S1 C13 H13B 109.952 no
C14 C13 H13A 109.951 no
C14 C13 H13B 109.949 no
H13A C13 H13B 108.331 no
C13 C14 H14A 109.475 no
C13 C14 H14B 109.469 no
C13 C14 H14C 109.478 no
H14A C14 H14B 109.471 no
H14A C14 H14C 109.473 no
H14B C14 H14C 109.461 no

loop_
_geom_bond_atom_site_label_1
_geom_bond_atom_site_label_2
_geom_bond_distance
_geom_bond_publ_flag
Br1 C9 1.911(7) yes
S1 C1 1.796(6) yes
S1 C13 1.807(7) yes
C1 C2 1.383(10) yes
C1 C10 1.439(9) yes
C2 C3 1.415(9) yes
C3 C4 1.354(9) yes
C4 C5 1.433(10) yes
C4 C11 1.511(9) yes
C5 C6 1.403(8) yes
C5 C10 1.420(9) yes
C6 C7 1.380(10) yes
C6 C12 1.524(9) yes
C7 C8 1.416(9) yes
C8 C9 1.367(9) yes
C9 C10 1.428(10) yes
C11 C12 1.529(11) yes
C13 C14 1.517(10) yes
C2 H2 0.950 no
C3 H3 0.950 no
C7 H7 0.950 no
C8 H8 0.950 no
C11 H11A 0.990 no
C11 H11B 0.990 no
C12 H12A 0.990 no
C12 H12B 0.990 no
C13 H13A 0.990 no
C13 H13B 0.990 no
C14 H14A 0.980 no
C14 H14B 0.980 no
C14 H14C 0.980 no

loop_
_geom_contact_atom_site_label_1
_geom_contact_atom_site_label_2
_geom_contact_distance
_geom_contact_publ_flag
_geom_contact_site_symmetry_2
Br1 S1 3.152(3) no .
Br1 C1 3.463(7) no .
S1 C9 3.366(6) no .
C1 C4 2.847(9) no .
C2 C5 2.738(9) no .
C2 C13 2.979(9) no .
C3 C6 3.589(10) no .
C3 C10 2.855(10) no .
C5 C8 2.709(10) no .
C6 C9 2.795(9) no .
C7 C10 2.902(9) no .
Br1 S1 3.509(3) no 2_656
S1 Br1 3.509(3) no 2_656
C1 C5 3.555(9) no 3_656
C3 C9 3.545(9) no 3_656
C4 C8 3.578(9) no 3_666
C5 C1 3.555(9) no 3_656
C6 C10 3.548(8) no 3_666
C8 C4 3.578(9) no 3_666
C9 C3 3.545(9) no 3_656
C10 C6 3.548(8) no 3_666
Br1 H8 2.7619 no .
S1 H2 2.7983 no .
S1 H14A 2.8430 no .
S1 H14B 2.8389 no .
S1 H14C 3.5801 no .
C1 H3 3.3048 no .
C1 H13A 3.0291 no .
C1 H13B 2.9933 no .
C2 H13A 2.8902 no .
C2 H13B 2.8321 no .
C3 H11A 2.9602 no .
C3 H11B 2.9303 no .
C4 H2 3.2411 no .
C4 H12A 3.0689 no .
C4 H12B 3.1151 no .
C5 H3 3.2600 no .
C5 H7 3.2677 no .
C5 H11A 3.0404 no .
C5 H11B 3.0675 no .
C5 H12A 3.0295 no .
C5 H12B 3.0753 no .
C6 H8 3.2417 no .
C6 H11A 3.0620 no .
C6 H11B 3.1088 no .
C7 H12A 2.9683 no .
C7 H12B 2.9502 no .
C9 H7 3.2982 no .
C10 H2 3.2865 no .
C10 H8 3.2931 no .
C11 H3 2.8746 no .
C12 H7 2.9008 no .
C13 H2 2.4311 no .
H2 H3 2.3431 no .
H2 H13A 2.2424 no .
H2 H13B 2.1756 no .
H3 H11A 3.0288 no .
H3 H11B 2.9705 no .
H7 H8 2.3632 no .
H7 H12A 3.0422 no .
H7 H12B 3.0037 no .
H11A H12A 2.7652 no .
H11A H12B 2.2292 no .
H11B H12A 2.2293 no .
H11B H12B 2.7324 no .
H13A H14A 2.3711 no .
H13A H14B 2.8630 no .
H13A H14C 2.3694 no .
H13B H14A 2.8631 no .
H13B H14B 2.3736 no .
H13B H14C 2.3667 no .
Br1 H11A 3.3157 no 3_656
Br1 H11B 3.0802 no 3_666
Br1 H12A 3.0575 no 3_666
Br1 H13A 3.4982 no 5_455
Br1 H14B 3.0437 no 2_656
Br1 H14C 3.2851 no 5_455
S1 H11A 3.2622 no 3_656
S1 H12A 3.3189 no 3_666
S1 H12B 3.1731 no 3_656
S1 H14C 3.1084 no 6_656
C1 H12A 3.3437 no 3_666
C2 H3 3.1342 no 7_656
C2 H7 3.5771 no 3_666
C2 H8 3.3043 no 5_545
C3 H2 3.2129 no 7_656
C3 H3 3.5225 no 7_656
C3 H7 3.3726 no 5_545
C3 H13B 3.5558 no 7_656
C6 H13A 3.1028 no 3_656
C7 H3 3.4283 no 5_455
C7 H8 3.2883 no 7_556
C7 H13A 2.9770 no 3_656
C7 H14B 3.5074 no 8_454
C8 H2 3.5618 no 3_656
C8 H2 3.2393 no 5_455
C8 H8 3.2749 no 7_556
C8 H11B 3.4530 no 3_666
C8 H13A 3.5262 no 5_455
C9 H11B 3.3269 no 3_666
C9 H12A 3.0570 no 3_666
C10 H12A 3.2123 no 3_666
C11 H11A 3.1428 no 2_655
C11 H12B 3.2368 no 2_655
C11 H13B 3.4742 no 7_656
C11 H14A 3.3905 no 4_554
C12 H11A 3.3422 no 2_655
C12 H11B 3.3423 no 2_655
C12 H13A 3.3888 no 3_656
C12 H14A 3.4421 no 3_656
C12 H14B 3.4729 no 8_454
C12 H14C 3.1959 no 8_454
C13 H8 3.3074 no 5_545
C13 H11B 3.4900 no 7_656
C13 H12B 3.1342 no 3_656
C13 H14A 3.2483 no 6_656
C13 H14C 3.3282 no 6_656
C14 H3 3.5921 no 4_555
C14 H7 3.3902 no 8_555
C14 H12A 3.4831 no 8_555
C14 H12B 3.1813 no 3_656
C14 H12B 3.2805 no 8_555
C14 H13B 3.1896 no 6_646
C14 H14A 3.4102 no 6_656
C14 H14B 3.2232 no 6_646
C14 H14C 3.5547 no 6_656
H2 C3 3.2129 no 7_656
H2 C8 3.5618 no 3_656
H2 C8 3.2393 no 5_545
H2 H3 2.7709 no 7_656
H2 H7 3.3028 no 5_545
H2 H8 2.4534 no 5_545
H3 C2 3.1342 no 7_656
H3 C3 3.5225 no 7_656
H3 C7 3.4283 no 5_545
H3 C14 3.5921 no 4_554
H3 H2 2.7709 no 7_656
H3 H3 3.4596 no 7_656
H3 H7 2.5989 no 5_545
H3 H8 3.5916 no 5_545
H3 H13B 2.9468 no 7_656
H3 H14A 3.0928 no 4_554
H3 H14B 3.3306 no 4_554
H7 C2 3.5771 no 3_666
H7 C3 3.3726 no 5_455
H7 C14 3.3902 no 8_454
H7 H2 3.3028 no 5_455
H7 H3 2.5989 no 5_455
H7 H8 3.0531 no 7_556
H7 H13A 2.8990 no 3_656
H7 H14B 2.7546 no 8_454
H7 H14C 3.3097 no 8_454
H8 C2 3.3043 no 5_455
H8 C7 3.2883 no 7_556
H8 C8 3.2749 no 7_556
H8 C13 3.3074 no 5_455
H8 H2 2.4534 no 5_455
H8 H3 3.5916 no 5_455
H8 H7 3.0531 no 7_556
H8 H8 2.9809 no 7_556
H8 H11B 3.3058 no 3_666
H8 H13A 2.6142 no 5_455
H8 H13B 3.0986 no 5_455
H11A Br1 3.3157 no 3_656
H11A S1 3.2622 no 3_656
H11A C11 3.1428 no 2_655
H11A C12 3.3422 no 2_655
H11A H11A 2.4561 no 2_655
H11A H11B 3.3518 no 2_655
H11A H12B 2.7890 no 2_655
H11A H14A 2.8909 no 4_554
H11B Br1 3.0802 no 3_666
H11B C8 3.4530 no 3_666
H11B C9 3.3269 no 3_666
H11B C12 3.3423 no 2_655
H11B C13 3.4900 no 7_656
H11B H8 3.3058 no 3_666
H11B H11A 3.3518 no 2_655
H11B H12A 3.2518 no 2_655
H11B H12B 2.8156 no 2_655
H11B H13B 2.7004 no 7_656
H11B H14A 3.1202 no 4_554
H11B H14C 3.3594 no 7_656
H12A Br1 3.0575 no 3_666
H12A S1 3.3189 no 3_666
H12A C1 3.3437 no 3_666
H12A C9 3.0570 no 3_666
H12A C10 3.2123 no 3_666
H12A C14 3.4831 no 8_454
H12A H11B 3.2518 no 2_655
H12A H14B 3.4084 no 8_454
H12A H14C 2.7051 no 8_454
H12B S1 3.1731 no 3_656
H12B C11 3.2368 no 2_655
H12B C13 3.1342 no 3_656
H12B C14 3.1813 no 3_656
H12B C14 3.2805 no 8_454
H12B H11A 2.7890 no 2_655
H12B H11B 2.8156 no 2_655
H12B H13A 2.7758 no 3_656
H12B H13B 3.4640 no 8_454
H12B H14A 2.4582 no 3_656
H12B H14B 2.8903 no 8_454
H12B H14C 2.8617 no 8_454
H13A Br1 3.4982 no 5_545
H13A C6 3.1028 no 3_656
H13A C7 2.9770 no 3_656
H13A C8 3.5262 no 5_545
H13A C12 3.3888 no 3_656
H13A H7 2.8990 no 3_656
H13A H8 2.6142 no 5_545
H13A H12B 2.7758 no 3_656
H13A H14B 3.0176 no 6_646
H13B C3 3.5558 no 7_656
H13B C11 3.4742 no 7_656
H13B C14 3.1896 no 6_656
H13B H3 2.9468 no 7_656
H13B H8 3.0986 no 5_545
H13B H11B 2.7004 no 7_656
H13B H12B 3.4640 no 8_555
H13B H14A 2.5525 no 6_656
H13B H14C 2.9656 no 6_656
H14A C11 3.3905 no 4_555
H14A C12 3.4421 no 3_656
H14A C13 3.2483 no 6_646
H14A C14 3.4102 no 6_646
H14A H3 3.0928 no 4_555
H14A H11A 2.8909 no 4_555
H14A H11B 3.1202 no 4_555
H14A H12B 2.4582 no 3_656
H14A H13B 2.5525 no 6_646
H14A H14B 2.8796 no 6_646
H14B Br1 3.0437 no 2_656
H14B C7 3.5074 no 8_555
H14B C12 3.4729 no 8_555
H14B C14 3.2232 no 6_656
H14B H3 3.3306 no 4_555
H14B H7 2.7546 no 8_555
H14B H12A 3.4084 no 8_555
H14B H12B 2.8903 no 8_555
H14B H13A 3.0176 no 6_656
H14B H14A 2.8796 no 6_656
H14B H14C 2.8830 no 6_656
H14C Br1 3.2851 no 5_545
H14C S1 3.1084 no 6_646
H14C C12 3.1959 no 8_555
H14C C13 3.3282 no 6_646
H14C C14 3.5547 no 6_646
H14C H7 3.3097 no 8_555
H14C H11B 3.3594 no 7_656
H14C H12A 2.7051 no 8_555
H14C H12B 2.8617 no 8_555
H14C H13B 2.9656 no 6_646
H14C H14B 2.8830 no 6_646

loop_
_geom_torsion_atom_site_label_1
_geom_torsion_atom_site_label_2
_geom_torsion_atom_site_label_3
_geom_torsion_atom_site_label_4
_geom_torsion
_geom_torsion_publ_flag
C1 S1 C13 C14 177.8(4) no
C13 S1 C1 C2 0.0(5) no
C13 S1 C1 C10 179.0(4) no
S1 C1 C2 C3 -180.0(4) no
S1 C1 C10 C5 179.4(4) no
S1 C1 C10 C9 0.2(9) no
C2 C1 C10 C5 -1.5(8) no
C2 C1 C10 C9 179.3(5) no
C10 C1 C2 C3 1.0(9) no
C1 C2 C3 C4 -0.9(9) no
C2 C3 C4 C5 1.3(9) no
C2 C3 C4 C11 -179.7(5) no
C3 C4 C5 C6 179.4(5) no
C3 C4 C5 C10 -2.1(8) no
C3 C4 C11 C12 -176.8(6) no
C5 C4 C11 C12 2.2(6) no
C11 C4 C5 C6 0.2(6) no
C11 C4 C5 C10 178.8(5) no
C4 C5 C6 C7 179.1(5) no
C4 C5 C6 C12 -2.6(6) no
C4 C5 C10 C1 2.1(8) no
C4 C5 C10 C9 -178.5(5) no
C6 C5 C10 C1 -179.5(5) no
C6 C5 C10 C9 -0.2(8) no
C10 C5 C6 C7 0.6(9) no
C10 C5 C6 C12 178.9(5) no
C5 C6 C7 C8 -1.4(8) no
C5 C6 C12 C11 3.8(6) no
C7 C6 C12 C11 -178.2(6) no
C12 C6 C7 C8 -179.3(6) no
C6 C7 C8 C9 1.9(9) no
C7 C8 C9 Br1 -179.9(5) no
C7 C8 C9 C10 -1.6(9) no
Br1 C9 C10 C1 -2.0(8) no
Br1 C9 C10 C5 178.8(4) no
C8 C9 C10 C1 179.9(5) no
C8 C9 C10 C5 0.7(8) no
C4 C11 C12 C6 -3.5(6) no
